data_2023382
loop_
_publ_author_name
'Kumagai, Hitoshi'
'Kawata, Satoshi'
'Ogihara, Nobuhiro'

_publ_section_title
;
 Crystal structure of
 <i>catena</i>-poly[[[tetra-aquacobalt(II)]-&#x3bc;<sub>2</sub>-1,5-di-hydroxy-naphthalene-2,6-di-carboxyl-ato]
 di-methyl-formamide disolvate].
;
_journal_coeditor_code JP2016
_journal_issue 'Pt 3'
_journal_name_full 'Acta crystallographica. Section E, Crystallographic communications'
_journal_page_first 204
_journal_page_last 207
_journal_paper_doi 10.1107/S2056989025000982
_journal_volume 81
_journal_year 2025
_chemical_formula_iupac '[Co (C12 H6 O6) (H2 O1)4], 2C3 H7 N1 O1'
_chemical_formula_moiety 'C18 H28 Co N2 O12'
_chemical_formula_sum 'C18 H28 Co N2 O12'
_chemical_formula_weight 523.35
_chemical_name_systematic
'<i>catena</i>-Poly[[[tetraaquacobalt(II)]-\m~2~-1,5-dihydroxynaphthalene-2,6-dicarboxylato] dimethylformamide disolvate]'
_space_group_crystal_system triclinic
_space_group_IT_number 2
_space_group_name_Hall '-P 1'
_space_group_name_H-M_alt 'P -1'
_atom_sites_solution_hydrogens geom
_atom_sites_solution_primary direct
_atom_sites_solution_secondary difmap
_audit_creation_method SHELXL-2018/3
_cell_angle_alpha 85.543(5)
_cell_angle_beta 84.371(5)
_cell_angle_gamma 83.981(5)
_cell_formula_units_Z 1
_cell_length_a 6.8860(10)
_cell_length_b 6.9450(10)
_cell_length_c 12.0366(15)
_cell_measurement_reflns_used 7544
_cell_measurement_temperature 110(2)
_cell_measurement_theta_max 27.52
_cell_measurement_theta_min 3.31
_cell_volume 568.37(14)
_computing_cell_refinement
;
<i>RAPID-AUTO</i> (Rigaku, 2002)
;
_computing_data_collection
;
<i>RAPID-AUTO</i> (Rigaku, 2002)
;
_computing_data_reduction
;
<i>RAPID-AUTO</i> (Rigaku, 2002)
;
_computing_molecular_graphics
;
<i>Yadokari-XG</i> (Wakita, 2001)
;
_computing_publication_material
;
<i>Yadokari-XG</i> (Wakita, 2001)
;
_computing_structure_refinement
;
<i>SHELXL2018/3</i> (Sheldrick, 2015b)
;
_computing_structure_solution
;
<i>SHELXT2014/5</i> (Sheldrick, 2015a)
;
_diffrn_ambient_temperature 110(2)
_diffrn_measured_fraction_theta_full 0.998
_diffrn_measured_fraction_theta_max 0.997
_diffrn_measurement_device_type 'Rigaku R-AXIS RAPID'
_diffrn_measurement_method \w
_diffrn_radiation_type MoK\a
_diffrn_radiation_wavelength 0.71075
_diffrn_reflns_av_R_equivalents 0.0265
_diffrn_reflns_av_unetI/netI 0.0223
_diffrn_reflns_limit_h_max 8
_diffrn_reflns_limit_h_min -8
_diffrn_reflns_limit_k_max 9
_diffrn_reflns_limit_k_min -9
_diffrn_reflns_limit_l_max 14
_diffrn_reflns_limit_l_min -15
_diffrn_reflns_number 9228
_diffrn_reflns_theta_full 25.242
_diffrn_reflns_theta_max 27.480
_diffrn_reflns_theta_min 3.302
_exptl_absorpt_coefficient_mu 0.821
_exptl_absorpt_correction_T_max 0.922
_exptl_absorpt_correction_T_min 0.760
_exptl_absorpt_correction_type multi-scan
_exptl_absorpt_process_details
;
(ABSCOR; Rigaku, 1995)
;
_exptl_crystal_colour orange
_exptl_crystal_density_diffrn 1.529
_exptl_crystal_description Block
_exptl_crystal_F_000 273
_exptl_crystal_size_max 0.250
_exptl_crystal_size_mid 0.250
_exptl_crystal_size_min 0.100
_refine_diff_density_max 0.621
_refine_diff_density_min -0.244
_refine_ls_extinction_method none
_refine_ls_goodness_of_fit_ref 1.111
_refine_ls_hydrogen_treatment mixed
_refine_ls_matrix_type full
_refine_ls_number_parameters 173
_refine_ls_number_reflns 2595
_refine_ls_number_restraints 0
_refine_ls_restrained_S_all 1.111
_refine_ls_R_factor_all 0.0303
_refine_ls_R_factor_gt 0.0279
_refine_ls_shift/su_max 0.000
_refine_ls_shift/su_mean 0.000
_refine_ls_structure_factor_coef Fsqd
_refine_ls_weighting_details 'w=1/[\s^2^(Fo^2^)+(0.0456P)^2^+0.1029P] where P=(Fo^2^+2Fc^2^)/3'
_refine_ls_weighting_scheme calc
_refine_ls_wR_factor_gt 0.0721
_refine_ls_wR_factor_ref 0.0743
_reflns_number_gt 2413
_reflns_number_total 2595
_reflns_threshold_expression 'I > 2\s(I)'
_cod_data_source_file jp2016.cif
_cod_data_source_block I
_cod_depositor_comments 'Adding full bibliography for 2023382.cif.'
_cod_database_code 2023382
_shelx_space_group_comment
;
The symmetry employed for this shelxl refinement is uniquely defined
by the following loop, which should always be used as a source of
symmetry information in preference to the above space-group names.
They are only intended as comments.
;
_shelx_estimated_absorpt_t_min 0.821
_shelx_estimated_absorpt_t_max 0.922

loop_
_space_group_symop_operation_xyz
'x, y, z'
'-x, -y, -z'

loop_
_atom_site_type_symbol
_atom_site_label
_atom_site_fract_x
_atom_site_fract_y
_atom_site_fract_z
_atom_site_U_iso_or_equiv
_atom_site_adp_type
_atom_site_calc_flag
_atom_site_occupancy
_atom_site_disorder_assembly
_atom_site_disorder_group
Co Co1 0.500000 0.500000 0.500000 0.01471(10) Uani d 1 . .
O O1 0.67306(14) 0.46799(15) 0.35020(7) 0.0190(2) Uani d 1 . .
O O2 0.96008(13) 0.33348(15) 0.40363(8) 0.0210(2) Uani d 1 . .
O O3 0.62385(13) 0.54304(15) 0.14635(8) 0.0179(2) Uani d 1 . .
H H3 0.597(3) 0.535(3) 0.2110(17) 0.030(5) Uiso d 1 . .
O O4 0.66579(15) 0.72005(16) 0.53529(8) 0.0191(2) Uani d 1 . .
O O5 0.30573(15) 0.69999(16) 0.41516(8) 0.0199(2) Uani d 1 . .
O O6 0.50238(16) 0.98724(16) 0.68258(9) 0.0271(2) Uani d 1 . .
N N1 0.22328(19) 1.01767(18) 0.80010(10) 0.0243(3) Uani d 1 . .
C C1 0.85613(19) 0.41209(19) 0.33048(10) 0.0156(3) Uani d 1 . .
C C2 0.81861(18) 0.50097(18) 0.12707(10) 0.0142(2) Uani d 1 . .
C C3 0.94074(18) 0.44228(18) 0.21177(10) 0.0141(2) Uani d 1 . .
C C4 1.14541(18) 0.40885(19) 0.18353(10) 0.0161(3) Uani d 1 . .
H H4 1.229079 0.371976 0.241383 0.019 Uiso calc 1 . .
C C5 1.22599(18) 0.42820(19) 0.07517(11) 0.0160(3) Uani d 1 . .
H H5 1.363922 0.406279 0.058549 0.019 Uiso calc 1 . .
C C6 1.10219(17) 0.48131(18) -0.01250(10) 0.0138(2) Uani d 1 . .
C C7 0.3219(2) 1.0217(2) 0.70011(12) 0.0250(3) Uani d 1 . .
H H7 0.249193 1.053293 0.636960 0.030 Uiso calc 1 . .
C C8 0.0115(2) 1.0587(2) 0.81476(16) 0.0349(4) Uani d 1 . .
H H8A -0.039095 1.089840 0.741516 0.042 Uiso calc 1 . .
H H8B -0.022584 1.169262 0.861194 0.042 Uiso calc 1 . .
H H8C -0.046646 0.944645 0.851466 0.042 Uiso calc 1 . .
C C9 0.3257(3) 0.9726(2) 0.90075(13) 0.0345(4) Uani d 1 . .
H H9A 0.299710 1.081591 0.948870 0.041 Uiso calc 1 . .
H H9B 0.466950 0.950019 0.879845 0.041 Uiso calc 1 . .
H H9C 0.279186 0.855710 0.941191 0.041 Uiso calc 1 . .
H H1 0.619(3) 0.795(3) 0.5747(18) 0.034(6) Uiso d 1 . .
H H2 0.769(3) 0.690(3) 0.5561(16) 0.028(5) Uiso d 1 . .
H H6 0.214(4) 0.728(4) 0.458(2) 0.057(7) Uiso d 1 . .
H H10 0.351(3) 0.806(3) 0.3928(17) 0.037(5) Uiso d 1 . .

loop_
_atom_site_aniso_label
_atom_site_aniso_U_11
_atom_site_aniso_U_22
_atom_site_aniso_U_33
_atom_site_aniso_U_12
_atom_site_aniso_U_13
_atom_site_aniso_U_23
Co1 0.01037(14) 0.02391(15) 0.00905(13) -0.00095(9) 0.00171(8) -0.00044(9)
O1 0.0131(4) 0.0315(5) 0.0112(4) 0.0002(4) 0.0027(3) -0.0011(4)
O2 0.0125(4) 0.0359(6) 0.0131(4) -0.0005(4) 0.0008(3) 0.0026(4)
O3 0.0106(4) 0.0320(5) 0.0102(4) -0.0008(4) 0.0025(3) -0.0015(4)
O4 0.0128(5) 0.0269(5) 0.0175(5) -0.0001(4) -0.0010(4) -0.0032(4)
O5 0.0142(5) 0.0277(5) 0.0161(5) -0.0004(4) 0.0018(4) 0.0024(4)
O6 0.0247(5) 0.0275(5) 0.0273(6) -0.0020(4) 0.0060(4) -0.0019(4)
N1 0.0268(7) 0.0218(6) 0.0231(6) -0.0044(5) 0.0058(5) -0.0024(5)
C1 0.0133(6) 0.0206(6) 0.0131(6) -0.0046(5) 0.0018(4) -0.0028(5)
C2 0.0112(6) 0.0176(6) 0.0139(6) -0.0034(4) 0.0025(4) -0.0036(5)
C3 0.0129(6) 0.0172(6) 0.0121(6) -0.0023(5) 0.0023(4) -0.0027(4)
C4 0.0133(6) 0.0215(6) 0.0134(6) -0.0024(5) -0.0008(4) -0.0009(5)
C5 0.0110(6) 0.0217(6) 0.0152(6) -0.0017(5) 0.0009(4) -0.0027(5)
C6 0.0122(6) 0.0165(6) 0.0128(6) -0.0028(5) 0.0016(4) -0.0029(5)
C7 0.0272(8) 0.0252(7) 0.0222(7) -0.0049(6) 0.0021(6) -0.0009(6)
C8 0.0272(8) 0.0304(8) 0.0463(10) -0.0085(7) 0.0131(7) -0.0098(7)
C9 0.0504(11) 0.0291(8) 0.0220(8) 0.0001(7) 0.0024(7) -0.0014(6)

loop_
_atom_type_symbol
_atom_type_description
_atom_type_scat_dispersion_real
_atom_type_scat_dispersion_imag
_atom_type_scat_source
C C 0.0033 0.0016 'International Tables Vol C Tables 4.2.6.8 and 6.1.1.4'
H H 0.0000 0.0000 'International Tables Vol C Tables 4.2.6.8 and 6.1.1.4'
Co Co 0.3494 0.9721 'International Tables Vol C Tables 4.2.6.8 and 6.1.1.4'
N N 0.0061 0.0033 'International Tables Vol C Tables 4.2.6.8 and 6.1.1.4'
O O 0.0106 0.0060 'International Tables Vol C Tables 4.2.6.8 and 6.1.1.4'

loop_
_geom_angle_atom_site_label_1
_geom_angle_atom_site_label_2
_geom_angle_atom_site_label_3
_geom_angle_site_symmetry_1
_geom_angle_site_symmetry_3
_geom_angle
_geom_angle_publ_flag
O1 Co1 O1 2_666 . 180.0 ?
O1 Co1 O4 2_666 2_666 89.40(4) ?
O1 Co1 O4 . 2_666 90.60(4) ?
O1 Co1 O4 2_666 . 90.60(4) ?
O1 Co1 O4 . . 89.40(4) ?
O4 Co1 O4 2_666 . 180.0 ?
O1 Co1 O5 2_666 . 91.09(4) ?
O1 Co1 O5 . . 88.91(4) ?
O4 Co1 O5 2_666 . 88.28(4) ?
O4 Co1 O5 . . 91.72(4) ?
O1 Co1 O5 2_666 2_666 88.91(4) ?
O1 Co1 O5 . 2_666 91.09(4) ?
O4 Co1 O5 2_666 2_666 91.72(4) ?
O4 Co1 O5 . 2_666 88.28(4) ?
O5 Co1 O5 . 2_666 180.00(8) ?
C1 O1 Co1 . . 130.95(8) ?
C2 O3 H3 . . 107.8(14) ?
Co1 O4 H1 . . 118.7(16) ?
Co1 O4 H2 . . 117.9(14) ?
H1 O4 H2 . . 104(2) ?
Co1 O5 H6 . . 107.4(18) ?
Co1 O5 H10 . . 114.6(14) ?
H6 O5 H10 . . 105(2) ?
C7 N1 C8 . . 122.13(14) ?
C7 N1 C9 . . 120.50(14) ?
C8 N1 C9 . . 117.37(13) ?
O2 C1 O1 . . 123.35(11) ?
O2 C1 C3 . . 120.55(12) ?
O1 C1 C3 . . 116.08(11) ?
O3 C2 C3 . . 123.22(11) ?
O3 C2 C6 . 2_765 116.24(11) ?
C3 C2 C6 . 2_765 120.54(11) ?
C2 C3 C4 . . 119.02(11) ?
C2 C3 C1 . . 120.40(11) ?
C4 C3 C1 . . 120.57(11) ?
C5 C4 C3 . . 121.81(12) ?
C5 C4 H4 . . 119.1 ?
C3 C4 H4 . . 119.1 ?
C4 C5 C6 . . 119.71(12) ?
C4 C5 H5 . . 120.1 ?
C6 C5 H5 . . 120.1 ?
C6 C6 C5 2_765 . 120.13(14) ?
C6 C6 C2 2_765 2_765 118.74(14) ?
C5 C6 C2 . 2_765 121.14(11) ?
O6 C7 N1 . . 124.91(14) ?
O6 C7 H7 . . 117.5 ?
N1 C7 H7 . . 117.5 ?
N1 C8 H8A . . 109.5 ?
N1 C8 H8B . . 109.5 ?
H8A C8 H8B . . 109.5 ?
N1 C8 H8C . . 109.5 ?
H8A C8 H8C . . 109.5 ?
H8B C8 H8C . . 109.5 ?
N1 C9 H9A . . 109.5 ?
N1 C9 H9B . . 109.5 ?
H9A C9 H9B . . 109.5 ?
N1 C9 H9C . . 109.5 ?
H9A C9 H9C . . 109.5 ?
H9B C9 H9C . . 109.5 ?

loop_
_geom_bond_atom_site_label_1
_geom_bond_atom_site_label_2
_geom_bond_site_symmetry_2
_geom_bond_distance
_geom_bond_publ_flag
Co1 O1 2_666 2.0750(9) ?
Co1 O1 . 2.0750(9) ?
Co1 O4 2_666 2.0931(10) ?
Co1 O4 . 2.0931(10) ?
Co1 O5 . 2.1023(10) ?
Co1 O5 2_666 2.1023(10) ?
O1 C1 . 1.2842(16) ?
O2 C1 . 1.2460(17) ?
O3 C2 . 1.3436(15) ?
O3 H3 . 0.78(2) ?
O4 H1 . 0.76(2) ?
O4 H2 . 0.78(2) ?
O5 H6 . 0.79(3) ?
O5 H10 . 0.85(2) ?
O6 C7 . 1.2409(19) ?
N1 C7 . 1.3226(19) ?
N1 C8 . 1.452(2) ?
N1 C9 . 1.458(2) ?
C1 C3 . 1.4969(17) ?
C2 C3 . 1.3945(18) ?
C2 C6 2_765 1.4334(17) ?
C3 C4 . 1.4161(17) ?
C4 C5 . 1.3687(17) ?
C4 H4 . 0.9500 ?
C5 C6 . 1.4235(18) ?
C5 H5 . 0.9500 ?
C6 C6 2_765 1.411(2) ?
C7 H7 . 0.9500 ?
C8 H8A . 0.9800 ?
C8 H8B . 0.9800 ?
C8 H8C . 0.9800 ?
C9 H9A . 0.9800 ?
C9 H9B . 0.9800 ?
C9 H9C . 0.9800 ?

loop_
_geom_hbond_atom_site_label_D
_geom_hbond_atom_site_label_H
_geom_hbond_atom_site_label_A
_geom_hbond_site_symmetry_A
_geom_hbond_distance_DH
_geom_hbond_distance_HA
_geom_hbond_distance_DA
_geom_hbond_angle_DHA
_geom_hbond_publ_flag
O3 H3 O1 . 0.78(2) 1.81(2) 2.5168(13) 149.1(19) yes
C7 H7 O4 2_676 0.95 2.56 3.2322(18) 127.7 no
O4 H1 O6 . 0.76(2) 1.99(2) 2.7449(16) 178(2) yes
O4 H2 O2 2_766 0.78(2) 1.96(2) 2.7284(15) 168(2) yes
O5 H6 O2 2_666 0.79(3) 2.00(3) 2.7182(14) 151(2) yes
O5 H10 O6 2_676 0.85(2) 1.95(2) 2.7836(15) 166(2) yes

loop_
_geom_torsion_atom_site_label_1
_geom_torsion_atom_site_label_2
_geom_torsion_atom_site_label_3
_geom_torsion_atom_site_label_4
_geom_torsion_site_symmetry_1
_geom_torsion_site_symmetry_2
_geom_torsion_site_symmetry_3
_geom_torsion_site_symmetry_4
_geom_torsion
_geom_torsion_publ_flag
Co1 O1 C1 O2 . . . . 12.6(2) ?
Co1 O1 C1 C3 . . . . -168.77(8) ?
O3 C2 C3 C4 . . . . -177.43(11) ?
C6 C2 C3 C4 2_765 . . . 2.82(19) ?
O3 C2 C3 C1 . . . . 3.5(2) ?
C6 C2 C3 C1 2_765 . . . -176.22(11) ?
O2 C1 C3 C2 . . . . 169.63(12) ?
O1 C1 C3 C2 . . . . -9.05(18) ?
O2 C1 C3 C4 . . . . -9.39(19) ?
O1 C1 C3 C4 . . . . 171.94(11) ?
C2 C3 C4 C5 . . . . -1.54(19) ?
C1 C3 C4 C5 . . . . 177.49(12) ?
C3 C4 C5 C6 . . . . -0.7(2) ?
C4 C5 C6 C6 . . . 2_765 1.6(2) ?
C4 C5 C6 C2 . . . 2_765 -178.74(12) ?
C8 N1 C7 O6 . . . . -179.71(14) ?
C9 N1 C7 O6 . . . . 0.7(2) ?
